data_1508944
loop_
_publ_author_name
'Z\"ophel, Lukas'
'Enkelmann, Volker'
'M\"ullen, Klaus'

_publ_section_title
;
 Tuning the HOMO-LUMO Gap of Pyrene Effectively via Donor-Acceptor
 Substitution: Positions 4,5 Versus 9,10.
;
_journal_issue 4
_journal_name_full 'Organic letters'
_journal_page_first 804
_journal_page_last 807
_journal_paper_doi 10.1021/ol303476g
_journal_volume 15
_journal_year 2013
_chemical_formula_moiety 'C22 H18 O4'
_chemical_formula_sum 'C22 H18 O4'
_chemical_formula_weight 346.38
_space_group_IT_number 14
_symmetry_cell_setting monoclinic
_symmetry_space_group_name_Hall '-P 2yab'
_symmetry_space_group_name_H-M 'P 1 21/a 1'
_atom_sites_solution_hydrogens geom
_atom_sites_solution_primary direct
_audit_creation_date 12-10-23
_audit_creation_method CRYSTALS_ver_12.84
_cell_angle_alpha 90
_cell_angle_beta 119.414(3)
_cell_angle_gamma 90
_cell_formula_units_Z 2
_cell_length_a 11.3553(6)
_cell_length_b 7.1744(5)
_cell_length_c 11.5613(8)
_cell_measurement_reflns_used 0
_cell_measurement_temperature 120
_cell_measurement_theta_max 0
_cell_measurement_theta_min 0
_cell_volume 820.46(9)
_computing_cell_refinement 'DENZO/SCALEPACK (Otwinowski & Minor, 1997)'
_computing_data_collection 'COLLECT (Nonius, 1997-2001).'
_computing_data_reduction 'DENZO/SCALEPACK (Otwinowski & Minor, 1997)'
_computing_molecular_graphics 'CAMERON (Watkin et al., 1996)'
_computing_publication_material 'CRYSTALS (Betteridge et al., 2003)'
_computing_structure_refinement 'CRYSTALS (Betteridge et al., 2003)'
_computing_structure_solution 'SHELXS 86 (Sheldrick, 1986)'
_diffrn_ambient_temperature 120
_diffrn_measured_fraction_theta_full 0.995
_diffrn_measured_fraction_theta_max 0.993
_diffrn_measurement_device_type 'Nonius KappaCCD'
_diffrn_measurement_method '\f & \w scans'
_diffrn_radiation_monochromator graphite
_diffrn_radiation_type 'Mo K\a'
_diffrn_radiation_wavelength 0.71073
_diffrn_reflns_av_R_equivalents 0.052
_diffrn_reflns_limit_h_max 15
_diffrn_reflns_limit_h_min -15
_diffrn_reflns_limit_k_max 10
_diffrn_reflns_limit_k_min -9
_diffrn_reflns_limit_l_max 16
_diffrn_reflns_limit_l_min -15
_diffrn_reflns_number 6586
_diffrn_reflns_theta_full 29.433
_diffrn_reflns_theta_max 30.034
_diffrn_reflns_theta_min 4.529
_diffrn_standards_number 0
_exptl_absorpt_coefficient_mu 0.096
_exptl_absorpt_correction_T_max 0.99
_exptl_absorpt_correction_T_min 0.93
_exptl_absorpt_correction_type multi-scan
_exptl_absorpt_process_details 'SORTAV (Blessing)'
_exptl_crystal_colour 'light yellow'
_exptl_crystal_density_diffrn 1.402
_exptl_crystal_description prism
_exptl_crystal_F_000 364
_exptl_crystal_size_max 0.44
_exptl_crystal_size_mid 0.18
_exptl_crystal_size_min 0.13
_refine_diff_density_max 0.45
_refine_diff_density_min -0.27
_refine_ls_extinction_method None
_refine_ls_goodness_of_fit_ref 1.0725
_refine_ls_hydrogen_treatment constr
_refine_ls_matrix_type full
_refine_ls_number_parameters 118
_refine_ls_number_reflns 1670
_refine_ls_number_restraints 0
_refine_ls_R_factor_all 0.0721
_refine_ls_R_factor_gt 0.0507
_refine_ls_shift/su_max 0.000157
_refine_ls_structure_factor_coef F
_refine_ls_weighting_details
;

 Method, part 1, Chebychev polynomial, (Watkin, 1994, Prince, 1982) 

 [weight] = 1.0/[A~0~*T~0~(x)+A~1~*T~1~(x) ... +A~n-1~]*T~n-1~(x)] 

 where A~i~ are the Chebychev coefficients listed below and x= Fcalc/Fmax 

 Method = Robust Weighting (Prince, 1982) 

 W = [weight] * [1-(deltaF/6*sigmaF)^2^]^2^ 

 A~i~ are: 

 4.05 0.477 3.56 

;
_refine_ls_weighting_scheme calc
_refine_ls_wR_factor_all 0.0604
_refine_ls_wR_factor_gt 0.0593
_refine_ls_wR_factor_ref 0.0593
_reflns_limit_h_max 13
_reflns_limit_h_min -15
_reflns_limit_k_max 10
_reflns_limit_k_min 0
_reflns_limit_l_max 16
_reflns_limit_l_min 0
_reflns_number_gt 1670
_reflns_number_total 2379
_reflns_threshold_expression I>3.0\s(I)
_cod_data_source_file ol303476g_si_006.cif
_cod_data_source_block zoeacetal
_cod_depositor_comments
;
The following automatic conversions were performed:

'_symmetry_cell_setting' value 'Monoclinic' changed to 'monoclinic'
according to /home/saulius/struct/CIF-dictionaries/cif_core.dic
dictionary named 'cif_core.dic' version 2.4.2 from 2011-04-26.

Automatic conversion script
Id: cif_fix_values 1891 2012-01-12 08:04:46Z andrius 
;
_cod_original_cell_volume 820.46(10)
_cod_original_sg_symbol_H-M 'P 1 21/a 1 '
_cod_database_code 1508944

loop_
_symmetry_equiv_pos_as_xyz
x,y,z
-x,-y,-z
-x+1/2,y+1/2,-z
x+1/2,-y+1/2,z

loop_
_atom_site_label
_atom_site_type_symbol
_atom_site_fract_x
_atom_site_fract_y
_atom_site_fract_z
_atom_site_U_iso_or_equiv
_atom_site_occupancy
_atom_site_adp_type
_atom_site_refinement_flags_posn
O1 O 0.30903(10) 0.78227(14) 0.17284(10) 0.0208 1.0000 Uani .
O2 O 0.18782(9) 0.50910(14) 0.14608(10) 0.0208 1.0000 Uani .
C6 C 0.65954(12) 0.62219(18) 0.62957(12) 0.0166 1.0000 Uani .
C7 C 0.53762(12) 0.58431(17) 0.50809(12) 0.0154 1.0000 Uani .
C5 C 0.73264(13) 0.78656(18) 0.64335(14) 0.0189 1.0000 Uani .
C2 C 0.49323(13) 0.71913(17) 0.40384(13) 0.0164 1.0000 Uani .
C3 C 0.56852(13) 0.88210(18) 0.42067(13) 0.0181 1.0000 Uani .
C4 C 0.68713(13) 0.91392(18) 0.53960(13) 0.0192 1.0000 Uani .
C10 C 0.07634(14) 0.8044(2) 0.12340(15) 0.0247 1.0000 Uani .
C11 C 0.13754(15) 0.6923(2) -0.04967(14) 0.0251 1.0000 Uani .
C1 C 0.37101(13) 0.67504(18) 0.28625(13) 0.0175 1.0000 Uani .
C8 C 0.30048(12) 0.51589(18) 0.27088(13) 0.0179 1.0000 Uani .
C9 C 0.17465(13) 0.69974(19) 0.09506(14) 0.0204 1.0000 Uani .
H51 H 0.8134 0.8106 0.7242 0.0253 1.0000 Uiso R
H31 H 0.5384 0.9705 0.3507 0.0258 1.0000 Uiso R
H41 H 0.7378 1.0241 0.5499 0.0264 1.0000 Uiso R
H101 H -0.0112 0.7515 0.0733 0.0336 1.0000 Uiso R
H102 H 0.0739 0.9316 0.0994 0.0336 1.0000 Uiso R
H103 H 0.1045 0.7960 0.2154 0.0336 1.0000 Uiso R
H111 H 0.0502 0.6389 -0.1003 0.0340 1.0000 Uiso R
H112 H 0.1374 0.8150 -0.0806 0.0340 1.0000 Uiso R
H113 H 0.2019 0.6185 -0.0590 0.0340 1.0000 Uiso R

loop_
_atom_site_aniso_label
_atom_site_aniso_U_11
_atom_site_aniso_U_22
_atom_site_aniso_U_33
_atom_site_aniso_U_23
_atom_site_aniso_U_13
_atom_site_aniso_U_12
O1 0.0158(4) 0.0212(5) 0.0198(4) 0.0045(3) 0.0044(4) -0.0027(3)
O2 0.0163(4) 0.0201(5) 0.0186(4) 0.0016(4) 0.0029(4) -0.0019(3)
C6 0.0141(5) 0.0169(6) 0.0182(6) -0.0007(4) 0.0075(4) -0.0010(4)
C7 0.0131(5) 0.0153(5) 0.0175(5) -0.0007(4) 0.0072(4) -0.0008(4)
C5 0.0156(6) 0.0182(6) 0.0206(6) -0.0018(4) 0.0071(5) -0.0033(4)
C2 0.0141(5) 0.0165(6) 0.0176(5) -0.0005(4) 0.0068(4) 0.0002(4)
C3 0.0174(6) 0.0169(6) 0.0200(6) 0.0004(5) 0.0091(5) -0.0020(4)
C4 0.0183(6) 0.0170(6) 0.0225(6) -0.0010(5) 0.0101(5) -0.0039(4)
C10 0.0219(6) 0.0238(6) 0.0274(7) 0.0017(5) 0.0113(5) 0.0023(5)
C11 0.0244(7) 0.0270(7) 0.0207(6) 0.0004(5) 0.0086(5) -0.0028(5)
C1 0.0157(5) 0.0180(6) 0.0172(6) 0.0024(5) 0.0068(4) 0.0008(4)
C8 0.0137(5) 0.0188(6) 0.0177(6) 0.0002(5) 0.0049(4) -0.0004(4)
C9 0.0168(6) 0.0206(6) 0.0198(6) 0.0019(5) 0.0059(5) -0.0016(5)

loop_
_atom_type_symbol
_atom_type_scat_dispersion_real
_atom_type_scat_dispersion_imag
_atom_type_scat_Cromer_Mann_a1
_atom_type_scat_Cromer_Mann_b1
_atom_type_scat_Cromer_Mann_a2
_atom_type_scat_Cromer_Mann_b2
_atom_type_scat_Cromer_Mann_a3
_atom_type_scat_Cromer_Mann_b3
_atom_type_scat_Cromer_Mann_a4
_atom_type_scat_Cromer_Mann_b4
_atom_type_scat_Cromer_Mann_c
_atom_type_scat_source
C 0.0033 0.0016 2.3100 20.8439 1.0200 10.2075 1.5886 0.5687 0.8650 51.6512 0.2156 'International Tables Vol C 4.2.6.8 and 6.1.1.4'
H 0.0000 0.0000 0.4930 10.5109 0.3229 26.1257 0.1402 3.1424 0.0408 57.7998 0.0030 'International Tables Vol C 4.2.6.8 and 6.1.1.4'
O 0.0106 0.0060 3.0485 13.2771 2.2868 5.7011 1.5463 0.3239 0.8670 32.9089 0.2508 'International Tables Vol C 4.2.6.8 and 6.1.1.4'

loop_
_geom_angle_atom_site_label_1
_geom_angle_site_symmetry_1
_geom_angle_atom_site_label_2
_geom_angle_atom_site_label_3
_geom_angle
_geom_angle_publ_flag
C1 . O1 C9 104.48(10) yes
C8 . O2 C9 104.26(9) yes
C8 2_666 C6 C7 115.75(11) yes
C8 2_666 C6 C5 124.06(11) yes
C7 . C6 C5 120.18(12) yes
C7 2_666 C7 C6 120.86(14) yes
C7 2_666 C7 C2 121.19(14) yes
C6 . C7 C2 117.95(11) yes
C6 . C5 C4 120.35(12) yes
C6 . C5 H51 119.6 no
C4 . C5 H51 120.0 no
C7 . C2 C3 120.51(11) yes
C7 . C2 C1 115.46(11) yes
C3 . C2 C1 124.03(12) yes
C2 . C3 C4 120.08(12) yes
C2 . C3 H31 119.9 no
C4 . C3 H31 120.1 no
C3 . C4 C5 120.92(12) yes
C3 . C4 H41 119.5 no
C5 . C4 H41 119.5 no
C9 . C10 H101 109.5 no
C9 . C10 H102 109.4 no
H101 . C10 H102 109.5 no
C9 . C10 H103 109.5 no
H101 . C10 H103 109.5 no
H102 . C10 H103 109.5 no
C9 . C11 H111 109.6 no
C9 . C11 H112 109.3 no
H111 . C11 H112 109.5 no
C9 . C11 H113 109.5 no
H111 . C11 H113 109.5 no
H112 . C11 H113 109.5 no
C2 . C1 O1 126.02(12) yes
C2 . C1 C8 123.32(12) yes
O1 . C1 C8 110.65(11) yes
C6 2_666 C8 O2 126.02(11) yes
C6 2_666 C8 C1 123.41(12) yes
O2 . C8 C1 110.56(11) yes
C11 . C9 C10 115.09(12) yes
C11 . C9 O2 109.24(11) yes
C10 . C9 O2 108.46(11) yes
C11 . C9 O1 109.52(11) yes
C10 . C9 O1 108.95(11) yes
O2 . C9 O1 105.10(9) yes

loop_
_geom_bond_atom_site_label_1
_geom_bond_atom_site_label_2
_geom_bond_site_symmetry_2
_geom_bond_distance
_geom_bond_publ_flag
O1 C1 . 1.3784(16) yes
O1 C9 . 1.4628(16) yes
O2 C8 . 1.3812(15) yes
O2 C9 . 1.4677(17) yes
C6 C8 2_666 1.4138(18) yes
C6 C7 . 1.4330(17) yes
C6 C5 . 1.4054(18) yes
C7 C7 2_666 1.439(2) yes
C7 C2 . 1.4302(17) yes
C5 C4 . 1.3899(19) yes
C5 H51 . 0.950 no
C2 C3 . 1.4045(17) yes
C2 C1 . 1.4217(18) yes
C3 C4 . 1.3920(18) yes
C3 H31 . 0.950 no
C4 H41 . 0.950 no
C10 C9 . 1.509(2) yes
C10 H101 . 0.950 no
C10 H102 . 0.950 no
C10 H103 . 0.950 no
C11 C9 . 1.513(2) yes
C11 H111 . 0.950 no
C11 H112 . 0.950 no
C11 H113 . 0.950 no
C1 C8 . 1.3554(18) yes
